data_7127984
loop_
_publ_author_name
'Mart\'in, M Trinidad'
'Mar\'in, Mario'
'Rama, Raquel J.'
'\'Alvarez, Eleuterio'
'Maya, Celia'
'Molina, Francisco'
'Nicasio, M. Carmen'

_publ_section_title
;
 Zero-valent ML<sub>2</sub> complexes of group 10 metals supported by
 terphenyl phosphanes.
;
_journal_issue 25
_journal_name_full 'Chemical communications (Cambridge, England)'
_journal_page_first 3083
_journal_page_last 3086
_journal_paper_doi 10.1039/d1cc00676b
_journal_volume 57
_journal_year 2021
_chemical_formula_moiety 'C72 H102 Ni P2'
_chemical_formula_sum 'C72 H102 Ni P2'
_chemical_formula_weight 1088.18
_space_group_crystal_system orthorhombic
_space_group_IT_number 45
_space_group_name_Hall 'I 2 -2c'
_space_group_name_H-M_alt 'I b a 2'
_atom_sites_solution_hydrogens geom
_audit_creation_method SHELXL-2016/6
_audit_update_record
;
2021-02-02 deposited with the CCDC.	2021-02-23 downloaded from the CCDC.
;
_cell_angle_alpha 90
_cell_angle_beta 90
_cell_angle_gamma 90
_cell_formula_units_Z 4
_cell_length_a 23.3099(10)
_cell_length_b 16.9037(7)
_cell_length_c 18.5008(8)
_cell_measurement_reflns_used 5355
_cell_measurement_temperature 193(2)
_cell_measurement_theta_max 21.95
_cell_measurement_theta_min 2.39
_cell_volume 7289.8(5)
_computing_cell_refinement 'Bruker SAINT'
_computing_data_collection 'Bruker APEX2'
_computing_data_reduction 'Bruker SAINT'
_computing_molecular_graphics 'Bruker SHELXTL'
_computing_publication_material 'Bruker SHELXTL'
_computing_structure_refinement 'SHELXL-2016/6 (Sheldrick, 2016)'
_computing_structure_solution 'SHELXS-97 (Sheldrick, 2008)'
_diffrn_ambient_temperature 193(2)
_diffrn_detector_area_resol_mean 8.26
_diffrn_measured_fraction_theta_full 0.998
_diffrn_measured_fraction_theta_max 0.998
_diffrn_measurement_device_type
;
 Bruker-Nonius X8kappa APEX II CCD area detector
;
_diffrn_measurement_method 'phi and omega scans with narrow frames'
_diffrn_radiation_monochromator graphite
_diffrn_radiation_source 'fine-focus sealed tube'
_diffrn_radiation_type MoK\a
_diffrn_radiation_wavelength 0.71073
_diffrn_reflns_av_R_equivalents 0.0690
_diffrn_reflns_av_unetI/netI 0.0390
_diffrn_reflns_Laue_measured_fraction_full 0.998
_diffrn_reflns_Laue_measured_fraction_max 0.998
_diffrn_reflns_limit_h_max 17
_diffrn_reflns_limit_h_min -27
_diffrn_reflns_limit_k_max 19
_diffrn_reflns_limit_k_min -20
_diffrn_reflns_limit_l_max 22
_diffrn_reflns_limit_l_min -13
_diffrn_reflns_number 41221
_diffrn_reflns_point_group_measured_fraction_full 0.999
_diffrn_reflns_point_group_measured_fraction_max 0.999
_diffrn_reflns_theta_full 25.242
_diffrn_reflns_theta_max 25.250
_diffrn_reflns_theta_min 2.202
_exptl_absorpt_coefficient_mu 0.345
_exptl_absorpt_correction_T_max 0.7448
_exptl_absorpt_correction_T_min 0.5872
_exptl_absorpt_correction_type multi-scan
_exptl_absorpt_process_details
;
program SADABS, Bruker (2001).
;
_exptl_crystal_colour orange
_exptl_crystal_density_diffrn 0.992
_exptl_crystal_description needle
_exptl_crystal_F_000 2368
_exptl_crystal_size_max 0.250
_exptl_crystal_size_mid 0.200
_exptl_crystal_size_min 0.100
_refine_diff_density_max 0.439
_refine_diff_density_min -0.336
_refine_diff_density_rms 0.051
_refine_ls_abs_structure_details
; 
 Refined as an inversion twin. 
;
_refine_ls_abs_structure_Flack 0.02(3)
_refine_ls_extinction_method none
_refine_ls_goodness_of_fit_ref 1.052
_refine_ls_hydrogen_treatment constr
_refine_ls_matrix_type full
_refine_ls_number_parameters 358
_refine_ls_number_reflns 5011
_refine_ls_number_restraints 37
_refine_ls_restrained_S_all 1.137
_refine_ls_R_factor_all 0.0623
_refine_ls_R_factor_gt 0.0518
_refine_ls_shift/su_max 0.014
_refine_ls_shift/su_mean 0.000
_refine_ls_structure_factor_coef Fsqd
_refine_ls_weighting_details 'w=1/[\s^2^(Fo^2^)+(0.0885P)^2^+2.7407P] where P=(Fo^2^+2Fc^2^)/3'
_refine_ls_weighting_scheme calc
_refine_ls_wR_factor_gt 0.1326
_refine_ls_wR_factor_ref 0.1384
_reflns_Friedel_coverage 0.933
_reflns_Friedel_fraction_full 1.000
_reflns_Friedel_fraction_max 1.000
_reflns_number_gt 4316
_reflns_number_total 5011
_reflns_threshold_expression 'I > 2\s(I)'
_cod_data_source_file d1cc00676b2.cif
_cod_data_source_block 4
_cod_depositor_comments 'Adding full bibliography for 7127982--7127986.cif.'
_cod_database_code 7127984
_shelx_shelxl_version_number 2016/6
_shelx_space_group_comment
; 
The symmetry employed for this shelxl refinement is uniquely defined 
by the following loop, which should always be used as a source of 
symmetry information in preference to the above space-group names. 
They are only intended as comments. 
;
_shelx_estimated_absorpt_t_min 0.919
_shelx_estimated_absorpt_t_max 0.966

loop_
_space_group_symop_operation_xyz
'x, y, z'
'-x, -y, z'
'x+1/2, -y+1/2, z'
'-x+1/2, y+1/2, z'
'x+1/2, y+1/2, z+1/2'
'-x+1/2, -y+1/2, z+1/2'
'x+1, -y+1, z+1/2'
'-x+1, y+1, z+1/2'

loop_
_atom_site_label
_atom_site_type_symbol
_atom_site_fract_x
_atom_site_fract_y
_atom_site_fract_z
_atom_site_U_iso_or_equiv
_atom_site_adp_type
_atom_site_occupancy
_atom_site_site_symmetry_order
_atom_site_calc_flag
_atom_site_refinement_flags_posn
_atom_site_refinement_flags_adp
_atom_site_refinement_flags_occupancy
_atom_site_disorder_assembly
_atom_site_disorder_group
Ni1 Ni 0.51545(4) -0.03391(6) 0.16807(7) 0.0242(2) Uani 0.5 1 d . . P A -1
P1 P 0.56973(5) 0.05114(7) 0.11682(8) 0.0350(3) Uani 1 1 d . . . . .
C1 C 0.63217(17) 0.0524(2) 0.1777(3) 0.0259(9) Uani 1 1 d . . . . .
C2 C 0.62960(18) -0.0080(2) 0.2308(3) 0.0282(9) Uani 1 1 d . . . . .
C3 C 0.6654(2) -0.0048(3) 0.2902(3) 0.0395(11) Uani 1 1 d . . . . .
H3 H 0.662624 -0.044544 0.326322 0.047 Uiso 1 1 calc R U . . .
C4 C 0.7053(2) 0.0554(3) 0.2981(3) 0.0413(12) Uani 1 1 d . . . . .
H4 H 0.728994 0.057604 0.339914 0.050 Uiso 1 1 calc R U . . .
C5 C 0.71047(19) 0.1121(3) 0.2449(3) 0.0323(10) Uani 1 1 d . . . . .
H5 H 0.738455 0.152620 0.249751 0.039 Uiso 1 1 calc R U . . .
C6 C 0.67526(16) 0.1109(2) 0.1841(2) 0.0258(9) Uani 1 1 d . . . . .
C7 C 0.5900(2) -0.0771(3) 0.2231(3) 0.0393(12) Uani 1 1 d . . . . .
C8 C 0.5457(3) -0.0925(3) 0.2732(3) 0.0549(17) Uani 1 1 d . . . . .
H8 H 0.530758 -0.050145 0.301259 0.066 Uiso 1 1 calc R U . A .
C9 C 0.52307(19) -0.1687(2) 0.2824(3) 0.0315(10) Uani 1 1 d . . . . .
C10 C 0.54205(18) -0.2269(2) 0.2363(3) 0.0281(9) Uani 1 1 d . . . . .
H10 H 0.526794 -0.278638 0.241757 0.034 Uiso 1 1 calc R U . . .
C11 C 0.58264(17) -0.2139(2) 0.1819(3) 0.0302(10) Uani 1 1 d . . . . .
C12 C 0.60667(18) -0.1391(2) 0.1765(3) 0.0305(9) Uani 1 1 d . . . . .
H12 H 0.634952 -0.129356 0.140579 0.037 Uiso 1 1 calc R U . . .
C13 C 0.48019(19) -0.1886(3) 0.3426(3) 0.0328(10) Uani 1 1 d . . . . .
C14 C 0.4616(4) -0.1167(4) 0.3852(5) 0.086(3) Uani 1 1 d . . . . .
H14A H 0.494684 -0.094477 0.410715 0.129 Uiso 1 1 calc R U . . .
H14B H 0.432127 -0.132057 0.420260 0.129 Uiso 1 1 calc R U . . .
H14C H 0.445835 -0.076939 0.352084 0.129 Uiso 1 1 calc R U . . .
C15 C 0.4266(3) -0.2242(5) 0.3090(4) 0.0707(19) Uani 1 1 d . . . . .
H15A H 0.398796 -0.236515 0.347157 0.106 Uiso 1 1 calc R U . . .
H15B H 0.436719 -0.272826 0.283135 0.106 Uiso 1 1 calc R U . . .
H15C H 0.409637 -0.186272 0.275126 0.106 Uiso 1 1 calc R U . . .
C16 C 0.5067(3) -0.2491(4) 0.3949(4) 0.0667(18) Uani 1 1 d . . . . .
H16A H 0.538527 -0.224384 0.421236 0.100 Uiso 1 1 calc R U . . .
H16B H 0.521066 -0.294612 0.367559 0.100 Uiso 1 1 calc R U . . .
H16C H 0.477498 -0.266820 0.429400 0.100 Uiso 1 1 calc R U . . .
C17 C 0.6026(2) -0.2820(3) 0.1337(3) 0.0395(12) Uani 1 1 d . . . . .
C18 C 0.5545(3) -0.3345(4) 0.1120(4) 0.0675(17) Uani 1 1 d . U . . .
H18A H 0.569698 -0.380044 0.085357 0.101 Uiso 1 1 calc R U . . .
H18B H 0.527886 -0.305103 0.081026 0.101 Uiso 1 1 calc R U . . .
H18C H 0.534254 -0.353012 0.155201 0.101 Uiso 1 1 calc R U . . .
C19 C 0.6459(4) -0.3288(4) 0.1729(6) 0.104(3) Uani 1 1 d . U . . .
H19A H 0.628189 -0.353110 0.215520 0.156 Uiso 1 1 calc R U . . .
H19B H 0.677358 -0.294253 0.188084 0.156 Uiso 1 1 calc R U . . .
H19C H 0.660800 -0.370356 0.141049 0.156 Uiso 1 1 calc R U . . .
C20 C 0.6286(4) -0.2508(5) 0.0630(5) 0.095(2) Uani 1 1 d . U . . .
H20A H 0.656756 -0.209418 0.073971 0.143 Uiso 1 1 calc R U . . .
H20B H 0.598120 -0.228789 0.032603 0.143 Uiso 1 1 calc R U . . .
H20C H 0.647569 -0.294258 0.037369 0.143 Uiso 1 1 calc R U . . .
C21 C 0.68534(16) 0.1748(2) 0.1299(2) 0.0255(9) Uani 1 1 d . . . . .
C22 C 0.67890(19) 0.2530(2) 0.1497(3) 0.0326(10) Uani 1 1 d . . . . .
H22 H 0.668604 0.265310 0.198116 0.039 Uiso 1 1 calc R U . . .
C23 C 0.6871(2) 0.3139(2) 0.1008(3) 0.0362(11) Uani 1 1 d . . . . .
C24 C 0.7028(2) 0.2938(2) 0.0305(3) 0.0342(10) Uani 1 1 d . . . . .
H24 H 0.707904 0.334837 -0.004004 0.041 Uiso 1 1 calc R U . . .
C25 C 0.71151(18) 0.2152(2) 0.0088(3) 0.0286(9) Uani 1 1 d . . . . .
C26 C 0.70256(16) 0.1564(2) 0.0593(3) 0.0268(9) Uani 1 1 d . . . . .
H26 H 0.708145 0.102623 0.045957 0.032 Uiso 1 1 calc R U . . .
C27 C 0.6769(2) 0.4009(2) 0.1226(4) 0.0489(14) Uani 1 1 d . . . . .
C28 C 0.6991(4) 0.4133(5) 0.2002(6) 0.109(3) Uani 1 1 d . U . . .
H28A H 0.741052 0.410527 0.200433 0.164 Uiso 1 1 calc R U . . .
H28B H 0.683455 0.372060 0.231750 0.164 Uiso 1 1 calc R U . . .
H28C H 0.686800 0.465368 0.217732 0.164 Uiso 1 1 calc R U . . .
C29 C 0.6161(3) 0.4175(5) 0.1229(6) 0.099(3) Uani 1 1 d . U . . .
H29A H 0.609648 0.471630 0.140130 0.149 Uiso 1 1 calc R U . . .
H29B H 0.596544 0.380152 0.155101 0.149 Uiso 1 1 calc R U . . .
H29C H 0.600821 0.412046 0.073835 0.149 Uiso 1 1 calc R U . . .
C30 C 0.7141(5) 0.4562(5) 0.0797(6) 0.108(3) Uani 1 1 d . U . . .
H30A H 0.705894 0.449904 0.028092 0.162 Uiso 1 1 calc R U . . .
H30B H 0.754548 0.444017 0.088884 0.162 Uiso 1 1 calc R U . . .
H30C H 0.706152 0.510911 0.094238 0.162 Uiso 1 1 calc R U . . .
C31 C 0.7281(2) 0.1968(3) -0.0707(3) 0.0347(10) Uani 1 1 d . . . . .
C32 C 0.7515(2) 0.1132(3) -0.0777(3) 0.0451(13) Uani 1 1 d . . . . .
H32A H 0.784706 0.106888 -0.045698 0.068 Uiso 1 1 calc R U . . .
H32B H 0.763219 0.103652 -0.127800 0.068 Uiso 1 1 calc R U . . .
H32C H 0.721680 0.075163 -0.064037 0.068 Uiso 1 1 calc R U . . .
C33 C 0.7734(3) 0.2546(4) -0.0979(3) 0.0635(18) Uani 1 1 d . . . . .
H33A H 0.757491 0.308307 -0.098000 0.095 Uiso 1 1 calc R U . . .
H33B H 0.784775 0.240033 -0.147086 0.095 Uiso 1 1 calc R U . . .
H33C H 0.806924 0.252700 -0.066032 0.095 Uiso 1 1 calc R U . . .
C34 C 0.6742(3) 0.2047(4) -0.1166(3) 0.0561(16) Uani 1 1 d . . . . .
H34A H 0.644655 0.168484 -0.098378 0.084 Uiso 1 1 calc R U . . .
H34B H 0.683118 0.191438 -0.166892 0.084 Uiso 1 1 calc R U . . .
H34C H 0.659964 0.259182 -0.113974 0.084 Uiso 1 1 calc R U . . .
C35 C 0.5951(3) 0.0083(3) 0.0320(3) 0.0535(15) Uani 1 1 d . . . . .
H35A H 0.564362 0.010302 -0.004079 0.080 Uiso 1 1 calc R U . . .
H35B H 0.606446 -0.046850 0.040013 0.080 Uiso 1 1 calc R U . . .
H35C H 0.628247 0.038443 0.014424 0.080 Uiso 1 1 calc R U . . .
C36 C 0.5560(2) 0.1519(3) 0.0892(3) 0.0455(13) Uani 1 1 d . . . . .
H36A H 0.589500 0.172540 0.063342 0.068 Uiso 1 1 calc R U . . .
H36B H 0.548676 0.184510 0.132024 0.068 Uiso 1 1 calc R U . . .
H36C H 0.522457 0.153228 0.057363 0.068 Uiso 1 1 calc R U . . .

loop_
_atom_site_aniso_label
_atom_site_aniso_U_11
_atom_site_aniso_U_22
_atom_site_aniso_U_33
_atom_site_aniso_U_23
_atom_site_aniso_U_13
_atom_site_aniso_U_12
Ni1 0.0243(5) 0.0235(4) 0.0248(5) 0.0013(5) -0.0002(5) -0.0019(4)
P1 0.0270(5) 0.0374(6) 0.0407(7) 0.0166(6) -0.0064(6) -0.0060(4)
C1 0.0272(18) 0.0248(18) 0.026(2) -0.0010(19) -0.0009(19) 0.0002(15)
C2 0.031(2) 0.0188(19) 0.035(2) 0.0006(18) 0.003(2) -0.0007(17)
C3 0.057(3) 0.031(2) 0.030(3) 0.010(2) -0.006(2) -0.008(2)
C4 0.056(3) 0.038(2) 0.030(3) 0.005(2) -0.014(2) -0.007(2)
C5 0.033(2) 0.032(2) 0.032(3) -0.001(2) -0.001(2) -0.0042(18)
C6 0.0253(18) 0.0232(19) 0.029(3) -0.0008(17) 0.0032(18) -0.0008(15)
C7 0.047(3) 0.026(2) 0.045(3) -0.005(2) 0.020(3) -0.011(2)
C8 0.082(4) 0.031(3) 0.052(4) -0.009(2) 0.045(3) -0.019(3)
C9 0.041(2) 0.024(2) 0.029(2) 0.0000(18) 0.009(2) 0.0003(18)
C10 0.029(2) 0.0218(19) 0.033(2) 0.0052(18) 0.004(2) -0.0015(17)
C11 0.0287(19) 0.030(2) 0.031(3) 0.003(2) -0.001(2) 0.0027(17)
C12 0.036(2) 0.0246(18) 0.031(2) 0.000(2) 0.007(2) -0.0024(16)
C13 0.038(2) 0.031(2) 0.030(2) 0.006(2) 0.009(2) -0.0018(18)
C14 0.118(6) 0.052(4) 0.088(6) -0.001(4) 0.072(5) -0.013(4)
C15 0.039(3) 0.113(6) 0.060(4) 0.002(4) 0.008(3) -0.019(3)
C16 0.058(4) 0.097(5) 0.045(3) 0.026(3) 0.009(3) 0.012(3)
C17 0.043(2) 0.029(2) 0.046(3) -0.008(2) 0.009(2) 0.0027(19)
C18 0.064(3) 0.064(3) 0.074(4) -0.024(3) 0.009(3) -0.007(3)
C19 0.107(4) 0.088(4) 0.117(5) -0.012(4) -0.010(4) 0.052(3)
C20 0.117(4) 0.084(4) 0.085(4) -0.022(3) 0.034(4) -0.013(3)
C21 0.0236(17) 0.025(2) 0.028(2) 0.0022(17) -0.0002(18) -0.0026(15)
C22 0.039(2) 0.026(2) 0.033(3) -0.0024(18) 0.001(2) -0.0055(17)
C23 0.041(2) 0.023(2) 0.044(3) 0.002(2) 0.007(2) -0.0042(18)
C24 0.044(3) 0.023(2) 0.035(3) 0.0068(19) 0.001(2) -0.0072(19)
C25 0.029(2) 0.030(2) 0.027(2) 0.0027(18) -0.0012(19) -0.0060(17)
C26 0.026(2) 0.024(2) 0.031(2) -0.0001(18) 0.0010(19) -0.0028(16)
C27 0.068(3) 0.018(2) 0.060(4) 0.000(2) 0.008(3) -0.004(2)
C28 0.140(5) 0.082(4) 0.106(5) -0.021(4) -0.015(4) 0.000(4)
C29 0.094(4) 0.074(3) 0.130(5) -0.017(4) 0.000(4) 0.012(3)
C30 0.129(5) 0.075(4) 0.119(5) -0.003(4) 0.032(4) -0.018(4)
C31 0.043(2) 0.034(2) 0.027(2) 0.000(2) 0.002(2) -0.002(2)
C32 0.053(3) 0.054(3) 0.029(3) -0.001(2) 0.003(2) 0.018(3)
C33 0.084(4) 0.078(4) 0.028(3) 0.003(3) 0.014(3) -0.028(4)
C34 0.068(4) 0.059(3) 0.041(3) -0.012(3) -0.019(3) 0.019(3)
C35 0.060(3) 0.045(3) 0.056(4) -0.019(3) -0.025(3) 0.004(3)
C36 0.051(3) 0.047(3) 0.039(3) 0.015(2) -0.002(2) 0.012(2)

loop_
_atom_type_symbol
_atom_type_description
_atom_type_scat_dispersion_real
_atom_type_scat_dispersion_imag
_atom_type_scat_source
C C 0.0033 0.0016 'International Tables Vol C Tables 4.2.6.8 and 6.1.1.4'
H H 0.0000 0.0000 'International Tables Vol C Tables 4.2.6.8 and 6.1.1.4'
P P 0.1023 0.0942 'International Tables Vol C Tables 4.2.6.8 and 6.1.1.4'
Ni Ni 0.3393 1.1124 'International Tables Vol C Tables 4.2.6.8 and 6.1.1.4'

loop_
_geom_angle_atom_site_label_1
_geom_angle_atom_site_label_2
_geom_angle_atom_site_label_3
_geom_angle
_geom_angle_site_symmetry_1
_geom_angle_site_symmetry_3
_geom_angle_publ_flag
P1 Ni1 C7 87.70(13) . . ?
P1 Ni1 C8 119.01(15) . . ?
C7 Ni1 C8 36.95(19) . . ?
C36 P1 C35 100.8(3) . . ?
C36 P1 C1 107.6(2) . . ?
C35 P1 C1 105.9(2) . . ?
C36 P1 Ni1 130.91(19) . . ?
C35 P1 Ni1 107.8(2) . . ?
C1 P1 Ni1 101.81(14) . . ?
C6 C1 C2 118.3(4) . . ?
C6 C1 P1 128.4(3) . . ?
C2 C1 P1 112.5(3) . . ?
C3 C2 C1 119.9(4) . . ?
C3 C2 C7 118.7(4) . . ?
C1 C2 C7 121.4(4) . . ?
C2 C3 C4 121.2(4) . . ?
C2 C3 H3 119.4 . . ?
C4 C3 H3 119.4 . . ?
C5 C4 C3 119.5(5) . . ?
C5 C4 H4 120.3 . . ?
C3 C4 H4 120.3 . . ?
C4 C5 C6 121.0(4) . . ?
C4 C5 H5 119.5 . . ?
C6 C5 H5 119.5 . . ?
C5 C6 C1 119.8(4) . . ?
C5 C6 C21 116.0(4) . . ?
C1 C6 C21 124.2(4) . . ?
C8 C7 C12 117.8(4) . . ?
C8 C7 C2 122.2(4) . . ?
C12 C7 C2 118.0(4) . . ?
C8 C7 Ni1 77.3(4) . . ?
C12 C7 Ni1 100.7(3) . . ?
C2 C7 Ni1 106.2(3) . . ?
C9 C8 C7 121.6(4) . . ?
C9 C8 Ni1 112.6(4) . . ?
C7 C8 Ni1 65.7(3) . . ?
C9 C8 H8 119.2 . . ?
C7 C8 H8 119.2 . . ?
Ni1 C8 H8 91.5 . . ?
C10 C9 C8 117.5(4) . . ?
C10 C9 C13 120.2(4) . . ?
C8 C9 C13 122.3(4) . . ?
C9 C10 C11 123.5(4) . . ?
C9 C10 H10 118.2 . . ?
C11 C10 H10 118.2 . . ?
C12 C11 C10 117.9(4) . . ?
C12 C11 C17 121.4(4) . . ?
C10 C11 C17 120.5(4) . . ?
C11 C12 C7 121.4(4) . . ?
C11 C12 H12 119.3 . . ?
C7 C12 H12 119.3 . . ?
C14 C13 C15 107.2(5) . . ?
C14 C13 C9 112.9(4) . . ?
C15 C13 C9 109.0(4) . . ?
C14 C13 C16 108.8(6) . . ?
C15 C13 C16 108.9(5) . . ?
C9 C13 C16 109.9(4) . . ?
C13 C14 H14A 109.5 . . ?
C13 C14 H14B 109.5 . . ?
H14A C14 H14B 109.5 . . ?
C13 C14 H14C 109.5 . . ?
H14A C14 H14C 109.5 . . ?
H14B C14 H14C 109.5 . . ?
C13 C15 H15A 109.5 . . ?
C13 C15 H15B 109.5 . . ?
H15A C15 H15B 109.5 . . ?
C13 C15 H15C 109.5 . . ?
H15A C15 H15C 109.5 . . ?
H15B C15 H15C 109.5 . . ?
C13 C16 H16A 109.5 . . ?
C13 C16 H16B 109.5 . . ?
H16A C16 H16B 109.5 . . ?
C13 C16 H16C 109.5 . . ?
H16A C16 H16C 109.5 . . ?
H16B C16 H16C 109.5 . . ?
C19 C17 C18 109.2(5) . . ?
C19 C17 C11 109.1(5) . . ?
C18 C17 C11 112.2(4) . . ?
C19 C17 C20 109.5(6) . . ?
C18 C17 C20 105.8(6) . . ?
C11 C17 C20 111.0(4) . . ?
C17 C18 H18A 109.5 . . ?
C17 C18 H18B 109.5 . . ?
H18A C18 H18B 109.5 . . ?
C17 C18 H18C 109.5 . . ?
H18A C18 H18C 109.5 . . ?
H18B C18 H18C 109.5 . . ?
C17 C19 H19A 109.5 . . ?
C17 C19 H19B 109.5 . . ?
H19A C19 H19B 109.5 . . ?
C17 C19 H19C 109.5 . . ?
H19A C19 H19C 109.5 . . ?
H19B C19 H19C 109.5 . . ?
C17 C20 H20A 109.5 . . ?
C17 C20 H20B 109.5 . . ?
H20A C20 H20B 109.5 . . ?
C17 C20 H20C 109.5 . . ?
H20A C20 H20C 109.5 . . ?
H20B C20 H20C 109.5 . . ?
C22 C21 C26 119.5(4) . . ?
C22 C21 C6 119.8(4) . . ?
C26 C21 C6 120.7(4) . . ?
C21 C22 C23 121.6(4) . . ?
C21 C22 H22 119.2 . . ?
C23 C22 H22 119.2 . . ?
C22 C23 C24 117.8(4) . . ?
C22 C23 C27 121.2(5) . . ?
C24 C23 C27 121.0(4) . . ?
C23 C24 C25 122.3(4) . . ?
C23 C24 H24 118.8 . . ?
C25 C24 H24 118.8 . . ?
C26 C25 C24 117.9(4) . . ?
C26 C25 C31 122.3(4) . . ?
C24 C25 C31 119.7(4) . . ?
C25 C26 C21 120.9(4) . . ?
C25 C26 H26 119.6 . . ?
C21 C26 H26 119.6 . . ?
C29 C27 C30 116.6(7) . . ?
C29 C27 C28 107.4(7) . . ?
C30 C27 C28 102.3(6) . . ?
C29 C27 C23 109.8(5) . . ?
C30 C27 C23 111.5(5) . . ?
C28 C27 C23 108.7(6) . . ?
C27 C28 H28A 109.5 . . ?
C27 C28 H28B 109.5 . . ?
H28A C28 H28B 109.5 . . ?
C27 C28 H28C 109.5 . . ?
H28A C28 H28C 109.5 . . ?
H28B C28 H28C 109.5 . . ?
C27 C29 H29A 109.5 . . ?
C27 C29 H29B 109.5 . . ?
H29A C29 H29B 109.5 . . ?
C27 C29 H29C 109.5 . . ?
H29A C29 H29C 109.5 . . ?
H29B C29 H29C 109.5 . . ?
C27 C30 H30A 109.5 . . ?
C27 C30 H30B 109.5 . . ?
H30A C30 H30B 109.5 . . ?
C27 C30 H30C 109.5 . . ?
H30A C30 H30C 109.5 . . ?
H30B C30 H30C 109.5 . . ?
C32 C31 C34 109.3(4) . . ?
C32 C31 C33 108.6(5) . . ?
C34 C31 C33 109.4(5) . . ?
C32 C31 C25 110.8(4) . . ?
C34 C31 C25 107.8(4) . . ?
C33 C31 C25 110.9(4) . . ?
C31 C32 H32A 109.5 . . ?
C31 C32 H32B 109.5 . . ?
H32A C32 H32B 109.5 . . ?
C31 C32 H32C 109.5 . . ?
H32A C32 H32C 109.5 . . ?
H32B C32 H32C 109.5 . . ?
C31 C33 H33A 109.5 . . ?
C31 C33 H33B 109.5 . . ?
H33A C33 H33B 109.5 . . ?
C31 C33 H33C 109.5 . . ?
H33A C33 H33C 109.5 . . ?
H33B C33 H33C 109.5 . . ?
C31 C34 H34A 109.5 . . ?
C31 C34 H34B 109.5 . . ?
H34A C34 H34B 109.5 . . ?
C31 C34 H34C 109.5 . . ?
H34A C34 H34C 109.5 . . ?
H34B C34 H34C 109.5 . . ?
P1 C35 H35A 109.5 . . ?
P1 C35 H35B 109.5 . . ?
H35A C35 H35B 109.5 . . ?
P1 C35 H35C 109.5 . . ?
H35A C35 H35C 109.5 . . ?
H35B C35 H35C 109.5 . . ?
P1 C36 H36A 109.5 . . ?
P1 C36 H36B 109.5 . . ?
H36A C36 H36B 109.5 . . ?
P1 C36 H36C 109.5 . . ?
H36A C36 H36C 109.5 . . ?
H36B C36 H36C 109.5 . . ?

loop_
_geom_bond_atom_site_label_1
_geom_bond_atom_site_label_2
_geom_bond_distance
_geom_bond_site_symmetry_2
_geom_bond_publ_flag
Ni1 P1 2.1370(16) . ?
Ni1 C7 2.142(6) . ?
Ni1 C8 2.292(7) . ?
P1 C36 1.806(5) . ?
P1 C35 1.828(6) . ?
P1 C1 1.840(4) . ?
C1 C6 1.414(5) . ?
C1 C2 1.419(6) . ?
C2 C3 1.381(7) . ?
C2 C7 1.496(6) . ?
C3 C4 1.387(7) . ?
C3 H3 0.9500 . ?
C4 C5 1.380(7) . ?
C4 H4 0.9500 . ?
C5 C6 1.393(6) . ?
C5 H5 0.9500 . ?
C6 C21 1.493(6) . ?
C7 C8 1.413(7) . ?
C7 C12 1.411(6) . ?
C8 C9 1.402(6) . ?
C8 H8 0.9500 . ?
C9 C10 1.374(6) . ?
C9 C13 1.533(6) . ?
C10 C11 1.399(6) . ?
C10 H10 0.9500 . ?
C11 C12 1.387(6) . ?
C11 C17 1.528(6) . ?
C12 H12 0.9500 . ?
C13 C14 1.512(8) . ?
C13 C15 1.520(8) . ?
C13 C16 1.539(8) . ?
C14 H14A 0.9800 . ?
C14 H14B 0.9800 . ?
C14 H14C 0.9800 . ?
C15 H15A 0.9800 . ?
C15 H15B 0.9800 . ?
C15 H15C 0.9800 . ?
C16 H16A 0.9800 . ?
C16 H16B 0.9800 . ?
C16 H16C 0.9800 . ?
C17 C19 1.472(9) . ?
C17 C18 1.485(8) . ?
C17 C20 1.535(10) . ?
C18 H18A 0.9800 . ?
C18 H18B 0.9800 . ?
C18 H18C 0.9800 . ?
C19 H19A 0.9800 . ?
C19 H19B 0.9800 . ?
C19 H19C 0.9800 . ?
C20 H20A 0.9800 . ?
C20 H20B 0.9800 . ?
C20 H20C 0.9800 . ?
C21 C22 1.380(6) . ?
C21 C26 1.402(6) . ?
C22 C23 1.383(6) . ?
C22 H22 0.9500 . ?
C23 C24 1.394(7) . ?
C23 C27 1.543(6) . ?
C24 C25 1.403(6) . ?
C24 H24 0.9500 . ?
C25 C26 1.379(6) . ?
C25 C31 1.553(7) . ?
C26 H26 0.9500 . ?
C27 C29 1.444(10) . ?
C27 C30 1.503(10) . ?
C27 C28 1.541(11) . ?
C28 H28A 0.9800 . ?
C28 H28B 0.9800 . ?
C28 H28C 0.9800 . ?
C29 H29A 0.9800 . ?
C29 H29B 0.9800 . ?
C29 H29C 0.9800 . ?
C30 H30A 0.9800 . ?
C30 H30B 0.9800 . ?
C30 H30C 0.9800 . ?
C31 C32 1.521(7) . ?
C31 C34 1.523(8) . ?
C31 C33 1.523(7) . ?
C32 H32A 0.9800 . ?
C32 H32B 0.9800 . ?
C32 H32C 0.9800 . ?
C33 H33A 0.9800 . ?
C33 H33B 0.9800 . ?
C33 H33C 0.9800 . ?
C34 H34A 0.9800 . ?
C34 H34B 0.9800 . ?
C34 H34C 0.9800 . ?
C35 H35A 0.9800 . ?
C35 H35B 0.9800 . ?
C35 H35C 0.9800 . ?
C36 H36A 0.9800 . ?
C36 H36B 0.9800 . ?
C36 H36C 0.9800 . ?

loop_
_geom_torsion_atom_site_label_1
_geom_torsion_atom_site_label_2
_geom_torsion_atom_site_label_3
_geom_torsion_atom_site_label_4
_geom_torsion
_geom_torsion_site_symmetry_1
_geom_torsion_site_symmetry_2
_geom_torsion_site_symmetry_3
_geom_torsion_site_symmetry_4
_geom_torsion_publ_flag
C36 P1 C1 C6 -21.1(5) . . . . ?
C35 P1 C1 C6 86.1(4) . . . . ?
Ni1 P1 C1 C6 -161.3(4) . . . . ?
C36 P1 C1 C2 148.5(3) . . . . ?
C35 P1 C1 C2 -104.3(4) . . . . ?
Ni1 P1 C1 C2 8.3(3) . . . . ?
C6 C1 C2 C3 5.5(6) . . . . ?
P1 C1 C2 C3 -165.3(4) . . . . ?
C6 C1 C2 C7 -172.5(4) . . . . ?
P1 C1 C2 C7 16.7(5) . . . . ?
C1 C2 C3 C4 -1.9(7) . . . . ?
C7 C2 C3 C4 176.2(5) . . . . ?
C2 C3 C4 C5 -1.7(8) . . . . ?
C3 C4 C5 C6 1.5(8) . . . . ?
C4 C5 C6 C1 2.2(7) . . . . ?
C4 C5 C6 C21 -179.4(4) . . . . ?
C2 C1 C6 C5 -5.7(6) . . . . ?
P1 C1 C6 C5 163.4(3) . . . . ?
C2 C1 C6 C21 176.1(4) . . . . ?
P1 C1 C6 C21 -14.8(6) . . . . ?
C3 C2 C7 C8 63.9(7) . . . . ?
C1 C2 C7 C8 -118.1(6) . . . . ?
C3 C2 C7 C12 -99.2(6) . . . . ?
C1 C2 C7 C12 78.8(6) . . . . ?
C3 C2 C7 Ni1 148.8(4) . . . . ?
C1 C2 C7 Ni1 -33.1(5) . . . . ?
C12 C7 C8 C9 7.1(9) . . . . ?
C2 C7 C8 C9 -156.0(5) . . . . ?
Ni1 C7 C8 C9 102.6(6) . . . . ?
C12 C7 C8 Ni1 -95.6(5) . . . . ?
C2 C7 C8 Ni1 101.3(5) . . . . ?
C7 C8 C9 C10 -5.7(9) . . . . ?
Ni1 C8 C9 C10 68.9(5) . . . . ?
C7 C8 C9 C13 172.5(5) . . . . ?
Ni1 C8 C9 C13 -113.0(4) . . . . ?
C8 C9 C10 C11 0.6(7) . . . . ?
C13 C9 C10 C11 -177.6(4) . . . . ?
C9 C10 C11 C12 2.9(7) . . . . ?
C9 C10 C11 C17 178.7(4) . . . . ?
C10 C11 C12 C7 -1.4(7) . . . . ?
C17 C11 C12 C7 -177.2(5) . . . . ?
C8 C7 C12 C11 -3.4(8) . . . . ?
C2 C7 C12 C11 160.4(5) . . . . ?
Ni1 C7 C12 C11 -84.6(5) . . . . ?
C10 C9 C13 C14 -176.7(6) . . . . ?
C8 C9 C13 C14 5.2(8) . . . . ?
C10 C9 C13 C15 -57.7(6) . . . . ?
C8 C9 C13 C15 124.2(6) . . . . ?
C10 C9 C13 C16 61.6(6) . . . . ?
C8 C9 C13 C16 -116.5(6) . . . . ?
C12 C11 C17 C19 95.7(6) . . . . ?
C10 C11 C17 C19 -80.0(6) . . . . ?
C12 C11 C17 C18 -143.2(5) . . . . ?
C10 C11 C17 C18 41.1(7) . . . . ?
C12 C11 C17 C20 -25.0(7) . . . . ?
C10 C11 C17 C20 159.2(6) . . . . ?
C5 C6 C21 C22 -60.5(5) . . . . ?
C1 C6 C21 C22 117.8(5) . . . . ?
C5 C6 C21 C26 118.1(4) . . . . ?
C1 C6 C21 C26 -63.6(5) . . . . ?
C26 C21 C22 C23 2.3(7) . . . . ?
C6 C21 C22 C23 -179.1(4) . . . . ?
C21 C22 C23 C24 -0.8(7) . . . . ?
C21 C22 C23 C27 176.9(4) . . . . ?
C22 C23 C24 C25 -1.2(7) . . . . ?
C27 C23 C24 C25 -178.9(4) . . . . ?
C23 C24 C25 C26 1.6(7) . . . . ?
C23 C24 C25 C31 179.0(4) . . . . ?
C24 C25 C26 C21 0.0(6) . . . . ?
C31 C25 C26 C21 -177.4(4) . . . . ?
C22 C21 C26 C25 -1.9(6) . . . . ?
C6 C21 C26 C25 179.5(4) . . . . ?
C22 C23 C27 C29 -77.9(8) . . . . ?
C24 C23 C27 C29 99.7(7) . . . . ?
C22 C23 C27 C30 151.3(7) . . . . ?
C24 C23 C27 C30 -31.1(8) . . . . ?
C22 C23 C27 C28 39.2(7) . . . . ?
C24 C23 C27 C28 -143.1(6) . . . . ?
C26 C25 C31 C32 -18.7(6) . . . . ?
C24 C25 C31 C32 164.0(4) . . . . ?
C26 C25 C31 C34 100.9(5) . . . . ?
C24 C25 C31 C34 -76.4(5) . . . . ?
C26 C25 C31 C33 -139.4(5) . . . . ?
C24 C25 C31 C33 43.3(6) . . . . ?
